data_4024081
loop_
_publ_author_name
'Toshiaki Shimasaki'
'Shin-ichiro Kato'
'Teruo Shinmyozu'

_publ_contact_author_address
;
Institute for Materials Chemistry and Engineering (IMCE),
6-10-1 Higashi-ku, Fukuoka 812-8581, Japan
;
_publ_contact_author_email shinmyo@ms.ifoc.kyushu-u.ac.jp
_publ_contact_author_fax '+81 92 642 2735'
_publ_contact_author_name 'Prof Teruo Shinmyozu'
_publ_contact_author_phone '+81 92 642 2716'
_publ_section_title
;
 Synthesis, Structural, Spectral, and Photoswitchable Properties of
 cis- and trans-2,2,2',2'-Tetramethyl-1,1'-indanylindanes
;
_journal_name_full 'Journal of Organic Chemistry'
_journal_page_first 6251
_journal_page_last 6254
_journal_paper_doi 10.1021/jo0701233
_journal_volume 72
_journal_year 2007
_chemical_formula_moiety 'C24 H28 '
_chemical_formula_sum 'C24 H28'
_chemical_formula_weight 316.48
_space_group_crystal_system triclinic
_space_group_IT_number 2
_space_group_name_Hall '-P 1'
_space_group_name_H-M_alt 'P -1'
_atom_sites_solution_hydrogens geom
_atom_sites_solution_primary direct
_atom_sites_solution_secondary difmap
_cell_angle_alpha 98.6777(15)
_cell_angle_beta 97.2329(19)
_cell_angle_gamma 102.8273(11)
_cell_formula_units_Z 4
_cell_length_a 9.5186(3)
_cell_length_b 12.2793(4)
_cell_length_c 16.6625(7)
_cell_measurement_temperature 113(2)
_cell_volume 1851.35(11)
_computing_structure_refinement 'SHELXL-97 (Sheldrick, 1997)'
_computing_structure_solution 'SHELXS-97 (Sheldrick, 1990)'
_diffrn_ambient_temperature 113(2)
_diffrn_measured_fraction_theta_full 0.975
_diffrn_measured_fraction_theta_max 0.975
_diffrn_radiation_monochromator graphite
_diffrn_radiation_source 'fine-focus sealed tube'
_diffrn_radiation_type MoK\a
_diffrn_radiation_wavelength 0.71069
_diffrn_reflns_av_R_equivalents 0.0416
_diffrn_reflns_av_sigmaI/netI 0.0404
_diffrn_reflns_limit_h_max 12
_diffrn_reflns_limit_h_min -12
_diffrn_reflns_limit_k_max 15
_diffrn_reflns_limit_k_min -13
_diffrn_reflns_limit_l_max 21
_diffrn_reflns_limit_l_min -21
_diffrn_reflns_number 16558
_diffrn_reflns_theta_full 27.48
_diffrn_reflns_theta_max 27.48
_diffrn_reflns_theta_min 1.25
_exptl_absorpt_coefficient_mu 0.077
_exptl_absorpt_correction_T_max 0.9848
_exptl_absorpt_correction_T_min 0.9582
_exptl_crystal_density_diffrn 1.497
_exptl_crystal_density_method 'not measured'
_exptl_crystal_F_000 1088
_exptl_crystal_size_max 0.56
_exptl_crystal_size_mid 0.50
_exptl_crystal_size_min 0.20
_refine_diff_density_max 0.333
_refine_diff_density_min -0.256
_refine_diff_density_rms 0.060
_refine_ls_extinction_method none
_refine_ls_goodness_of_fit_ref 1.052
_refine_ls_hydrogen_treatment mixed
_refine_ls_matrix_type full
_refine_ls_number_parameters 445
_refine_ls_number_reflns 8290
_refine_ls_number_restraints 0
_refine_ls_restrained_S_all 1.052
_refine_ls_R_factor_all 0.0696
_refine_ls_R_factor_gt 0.0515
_refine_ls_shift/su_max 0.001
_refine_ls_shift/su_mean 0.000
_refine_ls_structure_factor_coef Fsqd
_refine_ls_weighting_details 'calc w=1/[\s^2^(Fo^2^)+(0.0960P)^2^+0.1023P] where P=(Fo^2^+2Fc^2^)/3'
_refine_ls_weighting_scheme calc
_refine_ls_wR_factor_gt 0.1420
_refine_ls_wR_factor_ref 0.1531
_reflns_number_gt 6329
_reflns_number_total 8290
_reflns_threshold_expression >2sigma(I)
_cod_data_source_file jo0701233si20070114_063230_5.cif
_cod_data_source_block trans-8(CCDC:629939)
_cod_original_sg_symbol_H-M 'P -1         '
_cod_original_formula_sum 'C24 H28 '
_cod_database_code 4024081
_cod_depositor_comments
;
 Updating space group information.

 Antanas Vaitkus,
 2018-08-02
;

loop_
_space_group_symop_id
_space_group_symop_operation_xyz
1 x,y,z
2 -x,-y,-z

loop_
_atom_site_label
_atom_site_type_symbol
_atom_site_fract_x
_atom_site_fract_y
_atom_site_fract_z
_atom_site_U_iso_or_equiv
_atom_site_adp_type
_atom_site_occupancy
_atom_site_symmetry_multiplicity
_atom_site_calc_flag
_atom_site_refinement_flags
_atom_site_disorder_assembly
_atom_site_disorder_group
C1 C 0.32492(15) 0.14527(11) 0.94831(8) 0.0211(3) Uani 1 1 d . . .
C2 C 0.39278(15) 0.27412(12) 0.97893(8) 0.0224(3) Uani 1 1 d . . .
C3 C 0.33972(16) 0.29295(12) 1.06348(8) 0.0251(3) Uani 1 1 d . . .
H1 H 0.4087 0.3569 1.1025 0.030 Uiso 1 1 calc R . .
H2 H 0.2416 0.3085 1.0570 0.030 Uiso 1 1 calc R . .
C4 C 0.34491(15) 0.16094(13) 1.17183(9) 0.0260(3) Uani 1 1 d . . .
H3 H 0.3503 0.2202 1.2168 0.031 Uiso 1 1 calc R . .
C5 C 0.34628(15) 0.05187(13) 1.18563(9) 0.0273(3) Uani 1 1 d . . .
C6 C 0.34244(16) -0.03234(13) 1.11845(9) 0.0279(3) Uani 1 1 d . . .
H4 H 0.3462 -0.1063 1.1275 0.033 Uiso 1 1 calc R . .
C7 C 0.33333(15) -0.01091(12) 1.03879(9) 0.0249(3) Uani 1 1 d . . .
H5 H 0.3323 -0.0693 0.9941 0.030 Uiso 1 1 calc R . .
C8 C 0.32562(14) 0.09711(12) 1.02471(8) 0.0216(3) Uani 1 1 d . . .
C9 C 0.33565(15) 0.18243(12) 1.09245(8) 0.0232(3) Uani 1 1 d . . .
C10 C 0.34403(17) 0.35617(12) 0.92753(9) 0.0280(3) Uani 1 1 d . . .
H6 H 0.3628 0.4316 0.9620 0.042 Uiso 1 1 calc R . .
H7 H 0.2393 0.3286 0.9060 0.042 Uiso 1 1 calc R . .
H8 H 0.3987 0.3610 0.8816 0.042 Uiso 1 1 calc R . .
C11 C 0.56012(15) 0.29814(12) 0.99562(9) 0.0256(3) Uani 1 1 d . . .
H9 H 0.5959 0.2806 0.9437 0.038 Uiso 1 1 calc R . .
H10 H 0.5898 0.2507 1.0337 0.038 Uiso 1 1 calc R . .
H11 H 0.6015 0.3785 1.0201 0.038 Uiso 1 1 calc R . .
C12 C 0.35544(18) 0.02532(15) 1.27228(9) 0.0355(4) Uani 1 1 d . . .
H12 H 0.3517 0.0925 1.3112 0.053 Uiso 1 1 calc R . .
H13 H 0.4474 0.0043 1.2873 0.053 Uiso 1 1 calc R . .
H14 H 0.2731 -0.0379 1.2740 0.053 Uiso 1 1 calc R . .
C13 C 0.26863(15) 0.09013(11) 0.87011(8) 0.0213(3) Uani 1 1 d . . .
C14 C 0.15830(15) -0.02738(12) 0.84175(8) 0.0234(3) Uani 1 1 d . . .
C15 C 0.06760(16) -0.00892(13) 0.76247(9) 0.0267(3) Uani 1 1 d . . .
H15 H 0.0313 -0.0809 0.7220 0.032 Uiso 1 1 calc R . .
H16 H -0.0167 0.0212 0.7757 0.032 Uiso 1 1 calc R . .
C16 C 0.17069(17) 0.09677(13) 0.65026(9) 0.0274(3) Uani 1 1 d . . .
H17 H 0.0894 0.0583 0.6089 0.033 Uiso 1 1 calc R . .
C17 C 0.28661(17) 0.17402(13) 0.63072(9) 0.0289(3) Uani 1 1 d . . .
C18 C 0.40537(17) 0.22753(13) 0.69279(9) 0.0293(3) Uani 1 1 d . . .
H18 H 0.4860 0.2792 0.6800 0.035 Uiso 1 1 calc R . .
C19 C 0.40872(16) 0.20722(12) 0.77273(9) 0.0260(3) Uani 1 1 d . . .
H19 H 0.4917 0.2434 0.8136 0.031 Uiso 1 1 calc R . .
C20 C 0.28980(15) 0.13351(12) 0.79280(8) 0.0225(3) Uani 1 1 d . . .
C21 C 0.17370(16) 0.07590(12) 0.72987(9) 0.0246(3) Uani 1 1 d . . .
C22 C 0.05325(16) -0.06568(13) 0.89965(9) 0.0297(3) Uani 1 1 d . . .
H20 H -0.0258 -0.1300 0.8698 0.045 Uiso 1 1 calc R . .
H21 H 0.0121 -0.0027 0.9205 0.045 Uiso 1 1 calc R . .
H22 H 0.1059 -0.0890 0.9459 0.045 Uiso 1 1 calc R . .
C23 C 0.23906(17) -0.11911(12) 0.81545(9) 0.0279(3) Uani 1 1 d . . .
H23 H 0.3046 -0.1273 0.8632 0.042 Uiso 1 1 calc R . .
H24 H 0.2962 -0.0967 0.7730 0.042 Uiso 1 1 calc R . .
H25 H 0.1678 -0.1917 0.7934 0.042 Uiso 1 1 calc R . .
C24 C 0.28830(19) 0.19588(15) 0.54230(10) 0.0361(4) Uani 1 1 d . . .
H26 H 0.3772 0.2533 0.5408 0.054 Uiso 1 1 calc R . .
H27 H 0.2024 0.2231 0.5243 0.054 Uiso 1 1 calc R . .
H28 H 0.2863 0.1251 0.5055 0.054 Uiso 1 1 calc R . .
C25 C 0.78762(14) 0.40650(12) 0.62840(8) 0.0208(3) Uani 1 1 d . . .
C26 C 0.75708(15) 0.52427(12) 0.65658(8) 0.0221(3) Uani 1 1 d . . .
C27 C 0.70213(16) 0.50972(13) 0.73928(8) 0.0257(3) Uani 1 1 d . . .
H29 H 0.7275 0.5832 0.7782 0.031 Uiso 1 1 calc R . .
H30 H 0.5949 0.4787 0.7302 0.031 Uiso 1 1 calc R . .
C28 C 0.81262(16) 0.41300(13) 0.85149(8) 0.0260(3) Uani 1 1 d . . .
H31 H 0.7784 0.4550 0.8943 0.031 Uiso 1 1 calc R . .
C29 C 0.89555(16) 0.33657(13) 0.86986(9) 0.0281(3) Uani 1 1 d . . .
C30 C 0.94470(16) 0.27765(13) 0.80535(9) 0.0279(3) Uani 1 1 d . . .
H32 H 1.0018 0.2258 0.8169 0.033 Uiso 1 1 calc R . .
C31 C 0.91277(16) 0.29238(12) 0.72474(8) 0.0250(3) Uani 1 1 d . . .
H33 H 0.9496 0.2521 0.6823 0.030 Uiso 1 1 calc R . .
C32 C 0.82656(15) 0.36643(12) 0.70602(8) 0.0219(3) Uani 1 1 d . . .
C33 C 0.78033(15) 0.42758(12) 0.77134(8) 0.0235(3) Uani 1 1 d . . .
C34 C 0.90015(16) 0.61845(12) 0.67754(8) 0.0261(3) Uani 1 1 d . . .
H34 H 0.9469 0.6219 0.6285 0.039 Uiso 1 1 calc R . .
H35 H 0.9661 0.6017 0.7215 0.039 Uiso 1 1 calc R . .
H36 H 0.8785 0.6917 0.6959 0.039 Uiso 1 1 calc R . .
C35 C 0.63994(17) 0.55780(13) 0.60095(9) 0.0281(3) Uani 1 1 d . . .
H37 H 0.6110 0.6218 0.6313 0.042 Uiso 1 1 calc R . .
H38 H 0.5547 0.4930 0.5833 0.042 Uiso 1 1 calc R . .
H39 H 0.6789 0.5801 0.5525 0.042 Uiso 1 1 calc R . .
C36 C 0.93668(18) 0.32123(15) 0.95897(10) 0.0370(4) Uani 1 1 d . . .
H40 H 1.0203 0.3831 0.9871 0.056 Uiso 1 1 calc R . .
H41 H 0.9626 0.2483 0.9587 0.056 Uiso 1 1 calc R . .
H42 H 0.8534 0.3225 0.9879 0.056 Uiso 1 1 calc R . .
C37 C 0.77314(14) 0.35048(12) 0.54979(8) 0.0209(3) Uani 1 1 d . . .
C38 C 0.75426(15) 0.22137(12) 0.51906(8) 0.0234(3) Uani 1 1 d . . .
C39 C 0.65220(16) 0.20118(12) 0.43466(8) 0.0263(3) Uani 1 1 d . . .
H43 H 0.6695 0.1383 0.3955 0.032 Uiso 1 1 calc R . .
H44 H 0.5482 0.1831 0.4414 0.032 Uiso 1 1 calc R . .
C40 C 0.67716(15) 0.33350(13) 0.32647(8) 0.0260(3) Uani 1 1 d . . .
H45 H 0.6279 0.2740 0.2818 0.031 Uiso 1 1 calc R . .
C41 C 0.73249(16) 0.44204(14) 0.31196(8) 0.0273(3) Uani 1 1 d . . .
C42 C 0.80632(16) 0.52743(13) 0.37886(9) 0.0273(3) Uani 1 1 d . . .
H46 H 0.8464 0.6015 0.3694 0.033 Uiso 1 1 calc R . .
C43 C 0.82250(15) 0.50657(12) 0.45858(8) 0.0240(3) Uani 1 1 d . . .
H47 H 0.8741 0.5656 0.5030 0.029 Uiso 1 1 calc R . .
C44 C 0.76249(15) 0.39830(12) 0.47332(8) 0.0223(3) Uani 1 1 d . . .
C45 C 0.69364(15) 0.31177(12) 0.40584(8) 0.0234(3) Uani 1 1 d . . .
C46 C 0.68317(18) 0.13903(13) 0.57066(9) 0.0301(3) Uani 1 1 d . . .
H48 H 0.6488 0.0626 0.5370 0.045 Uiso 1 1 calc R . .
H49 H 0.6002 0.1637 0.5901 0.045 Uiso 1 1 calc R . .
H50 H 0.7548 0.1379 0.6180 0.045 Uiso 1 1 calc R . .
C47 C 0.89987(17) 0.19722(13) 0.50172(9) 0.0286(3) Uani 1 1 d . . .
H51 H 0.9706 0.2181 0.5530 0.043 Uiso 1 1 calc R . .
H52 H 0.9372 0.2419 0.4615 0.043 Uiso 1 1 calc R . .
H53 H 0.8849 0.1161 0.4796 0.043 Uiso 1 1 calc R . .
C48 C 0.71992(18) 0.46675(15) 0.22438(9) 0.0344(4) Uani 1 1 d . . .
H54 H 0.6802 0.3954 0.1849 0.052 Uiso 1 1 calc R . .
H55 H 0.8168 0.5032 0.2140 0.052 Uiso 1 1 calc R . .
H56 H 0.6547 0.5175 0.2181 0.052 Uiso 1 1 calc R . .

loop_
_atom_site_aniso_label
_atom_site_aniso_U_11
_atom_site_aniso_U_22
_atom_site_aniso_U_33
_atom_site_aniso_U_23
_atom_site_aniso_U_13
_atom_site_aniso_U_12
C1 0.0189(6) 0.0207(7) 0.0255(7) 0.0037(5) 0.0058(5) 0.0076(5)
C2 0.0245(7) 0.0189(7) 0.0233(6) 0.0018(5) 0.0033(5) 0.0060(5)
C3 0.0250(7) 0.0243(7) 0.0262(7) -0.0001(5) 0.0039(6) 0.0096(6)
C4 0.0202(7) 0.0318(8) 0.0249(7) 0.0016(6) 0.0038(6) 0.0061(6)
C5 0.0191(7) 0.0346(8) 0.0278(7) 0.0088(6) 0.0032(6) 0.0041(6)
C6 0.0241(7) 0.0268(8) 0.0340(8) 0.0104(6) 0.0046(6) 0.0057(6)
C7 0.0230(7) 0.0236(7) 0.0279(7) 0.0036(5) 0.0055(6) 0.0056(5)
C8 0.0177(6) 0.0226(7) 0.0243(7) 0.0033(5) 0.0045(5) 0.0051(5)
C9 0.0181(6) 0.0253(7) 0.0256(7) 0.0021(5) 0.0037(5) 0.0055(5)
C10 0.0343(8) 0.0196(7) 0.0302(7) 0.0033(6) 0.0026(6) 0.0093(6)
C11 0.0244(7) 0.0206(7) 0.0305(7) 0.0038(5) 0.0047(6) 0.0030(5)
C12 0.0291(8) 0.0434(10) 0.0327(8) 0.0157(7) 0.0006(7) 0.0032(7)
C13 0.0197(6) 0.0192(7) 0.0265(7) 0.0029(5) 0.0074(5) 0.0068(5)
C14 0.0215(7) 0.0219(7) 0.0257(7) 0.0016(5) 0.0056(6) 0.0043(5)
C15 0.0224(7) 0.0272(8) 0.0285(7) 0.0015(6) 0.0030(6) 0.0051(6)
C16 0.0282(7) 0.0302(8) 0.0245(7) 0.0000(6) 0.0029(6) 0.0127(6)
C17 0.0336(8) 0.0302(8) 0.0286(7) 0.0054(6) 0.0108(6) 0.0168(6)
C18 0.0290(8) 0.0285(8) 0.0340(8) 0.0085(6) 0.0122(6) 0.0093(6)
C19 0.0253(7) 0.0250(7) 0.0277(7) 0.0035(6) 0.0061(6) 0.0064(6)
C20 0.0239(7) 0.0207(7) 0.0240(6) 0.0011(5) 0.0060(5) 0.0084(5)
C21 0.0235(7) 0.0238(7) 0.0273(7) 0.0007(5) 0.0058(6) 0.0094(5)
C22 0.0236(7) 0.0310(8) 0.0327(8) 0.0045(6) 0.0086(6) 0.0020(6)
C23 0.0279(7) 0.0207(7) 0.0339(8) -0.0001(6) 0.0073(6) 0.0054(6)
C24 0.0365(9) 0.0427(10) 0.0377(9) 0.0119(7) 0.0136(7) 0.0201(7)
C25 0.0171(6) 0.0231(7) 0.0228(6) 0.0027(5) 0.0059(5) 0.0056(5)
C26 0.0228(7) 0.0241(7) 0.0207(6) 0.0024(5) 0.0065(5) 0.0083(5)
C27 0.0272(7) 0.0299(8) 0.0225(6) 0.0029(5) 0.0089(6) 0.0106(6)
C28 0.0253(7) 0.0307(8) 0.0212(6) 0.0033(5) 0.0072(6) 0.0040(6)
C29 0.0230(7) 0.0322(8) 0.0264(7) 0.0077(6) 0.0023(6) 0.0006(6)
C30 0.0244(7) 0.0280(8) 0.0311(7) 0.0083(6) 0.0028(6) 0.0050(6)
C31 0.0246(7) 0.0250(7) 0.0253(7) 0.0028(5) 0.0051(6) 0.0066(6)
C32 0.0196(6) 0.0237(7) 0.0216(6) 0.0024(5) 0.0047(5) 0.0041(5)
C33 0.0210(7) 0.0255(7) 0.0236(7) 0.0040(5) 0.0061(5) 0.0037(5)
C34 0.0289(7) 0.0222(7) 0.0257(7) 0.0007(5) 0.0055(6) 0.0052(6)
C35 0.0288(7) 0.0328(8) 0.0276(7) 0.0053(6) 0.0079(6) 0.0161(6)
C36 0.0282(8) 0.0450(10) 0.0379(9) 0.0133(7) 0.0048(7) 0.0057(7)
C37 0.0178(6) 0.0232(7) 0.0223(6) 0.0030(5) 0.0050(5) 0.0062(5)
C38 0.0248(7) 0.0226(7) 0.0222(6) 0.0003(5) 0.0055(6) 0.0060(5)
C39 0.0258(7) 0.0269(8) 0.0232(7) -0.0017(5) 0.0047(6) 0.0042(6)
C40 0.0206(7) 0.0358(8) 0.0209(6) -0.0021(6) 0.0032(5) 0.0101(6)
C41 0.0232(7) 0.0402(9) 0.0221(7) 0.0054(6) 0.0063(6) 0.0138(6)
C42 0.0258(7) 0.0324(8) 0.0270(7) 0.0086(6) 0.0085(6) 0.0098(6)
C43 0.0227(7) 0.0274(7) 0.0214(6) 0.0010(5) 0.0033(5) 0.0074(6)
C44 0.0196(6) 0.0287(8) 0.0200(6) 0.0023(5) 0.0049(5) 0.0096(5)
C45 0.0186(6) 0.0289(8) 0.0230(7) 0.0002(5) 0.0054(5) 0.0080(5)
C46 0.0344(8) 0.0239(8) 0.0305(7) 0.0040(6) 0.0078(6) 0.0033(6)
C47 0.0292(7) 0.0278(8) 0.0303(7) 0.0001(6) 0.0078(6) 0.0119(6)
C48 0.0328(8) 0.0460(10) 0.0267(7) 0.0105(7) 0.0039(7) 0.0123(7)

loop_
_geom_angle_atom_site_label_1
_geom_angle_atom_site_label_2
_geom_angle_atom_site_label_3
_geom_angle
_geom_angle_site_symmetry_1
_geom_angle_site_symmetry_3
_geom_angle_publ_flag
C13 C1 C8 127.72(13) . . ?
C13 C1 C2 127.99(12) . . ?
C8 C1 C2 104.15(11) . . ?
C10 C2 C11 110.53(12) . . ?
C10 C2 C1 117.76(11) . . ?
C11 C2 C1 110.21(11) . . ?
C10 C2 C3 108.60(11) . . ?
C11 C2 C3 107.79(11) . . ?
C1 C2 C3 101.15(11) . . ?
C9 C3 C2 103.46(11) . . ?
C9 C3 H1 111.1 . . ?
C2 C3 H1 111.1 . . ?
C9 C3 H2 111.1 . . ?
C2 C3 H2 111.1 . . ?
H1 C3 H2 109.0 . . ?
C9 C4 C5 119.74(13) . . ?
C9 C4 H3 120.1 . . ?
C5 C4 H3 120.1 . . ?
C6 C5 C4 118.59(13) . . ?
C6 C5 C12 120.40(14) . . ?
C4 C5 C12 120.99(14) . . ?
C7 C6 C5 121.73(13) . . ?
C7 C6 H4 119.1 . . ?
C5 C6 H4 119.1 . . ?
C6 C7 C8 119.57(13) . . ?
C6 C7 H5 120.2 . . ?
C8 C7 H5 120.2 . . ?
C9 C8 C7 118.49(12) . . ?
C9 C8 C1 110.11(12) . . ?
C7 C8 C1 131.00(12) . . ?
C4 C9 C8 121.76(13) . . ?
C4 C9 C3 129.05(13) . . ?
C8 C9 C3 109.16(12) . . ?
C2 C10 H6 109.5 . . ?
C2 C10 H7 109.5 . . ?
H6 C10 H7 109.5 . . ?
C2 C10 H8 109.5 . . ?
H6 C10 H8 109.5 . . ?
H7 C10 H8 109.5 . . ?
C2 C11 H9 109.5 . . ?
C2 C11 H10 109.5 . . ?
H9 C11 H10 109.5 . . ?
C2 C11 H11 109.5 . . ?
H9 C11 H11 109.5 . . ?
H10 C11 H11 109.5 . . ?
C5 C12 H12 109.5 . . ?
C5 C12 H13 109.5 . . ?
H12 C12 H13 109.5 . . ?
C5 C12 H14 109.5 . . ?
H12 C12 H14 109.5 . . ?
H13 C12 H14 109.5 . . ?
C1 C13 C20 127.33(13) . . ?
C1 C13 C14 127.82(13) . . ?
C20 C13 C14 104.67(11) . . ?
C22 C14 C23 111.16(12) . . ?
C22 C14 C13 117.39(12) . . ?
C23 C14 C13 110.10(11) . . ?
C22 C14 C15 108.29(12) . . ?
C23 C14 C15 107.54(11) . . ?
C13 C14 C15 101.52(11) . . ?
C21 C15 C14 104.02(11) . . ?
C21 C15 H15 111.0 . . ?
C14 C15 H15 111.0 . . ?
C21 C15 H16 111.0 . . ?
C14 C15 H16 111.0 . . ?
H15 C15 H16 109.0 . . ?
C21 C16 C17 120.20(13) . . ?
C21 C16 H17 119.9 . . ?
C17 C16 H17 119.9 . . ?
C16 C17 C18 118.28(13) . . ?
C16 C17 C24 121.25(14) . . ?
C18 C17 C24 120.40(14) . . ?
C19 C18 C17 121.74(14) . . ?
C19 C18 H18 119.1 . . ?
C17 C18 H18 119.1 . . ?
C18 C19 C20 119.76(13) . . ?
C18 C19 H19 120.1 . . ?
C20 C19 H19 120.1 . . ?
C19 C20 C21 118.48(13) . . ?
C19 C20 C13 131.08(13) . . ?
C21 C20 C13 109.89(12) . . ?
C16 C21 C20 121.37(14) . . ?
C16 C21 C15 128.91(13) . . ?
C20 C21 C15 109.65(12) . . ?
C14 C22 H20 109.5 . . ?
C14 C22 H21 109.5 . . ?
H20 C22 H21 109.5 . . ?
C14 C22 H22 109.5 . . ?
H20 C22 H22 109.5 . . ?
H21 C22 H22 109.5 . . ?
C14 C23 H23 109.5 . . ?
C14 C23 H24 109.5 . . ?
H23 C23 H24 109.5 . . ?
C14 C23 H25 109.5 . . ?
H23 C23 H25 109.5 . . ?
H24 C23 H25 109.5 . . ?
C17 C24 H26 109.5 . . ?
C17 C24 H27 109.5 . . ?
H26 C24 H27 109.5 . . ?
C17 C24 H28 109.5 . . ?
H26 C24 H28 109.5 . . ?
H27 C24 H28 109.5 . . ?
C37 C25 C32 128.07(13) . . ?
C37 C25 C26 127.14(12) . . ?
C32 C25 C26 104.69(10) . . ?
C35 C26 C34 111.35(12) . . ?
C35 C26 C25 116.93(11) . . ?
C34 C26 C25 110.86(11) . . ?
C35 C26 C27 108.21(11) . . ?
C34 C26 C27 106.83(11) . . ?
C25 C26 C27 101.72(11) . . ?
C33 C27 C26 104.12(11) . . ?
C33 C27 H29 110.9 . . ?
C26 C27 H29 110.9 . . ?
C33 C27 H30 110.9 . . ?
C26 C27 H30 110.9 . . ?
H29 C27 H30 109.0 . . ?
C33 C28 C29 120.13(13) . . ?
C33 C28 H31 119.9 . . ?
C29 C28 H31 119.9 . . ?
C30 C29 C28 118.00(13) . . ?
C30 C29 C36 120.81(14) . . ?
C28 C29 C36 121.15(14) . . ?
C31 C30 C29 122.00(13) . . ?
C31 C30 H32 119.0 . . ?
C29 C30 H32 119.0 . . ?
C30 C31 C32 120.02(13) . . ?
C30 C31 H33 120.0 . . ?
C32 C31 H33 120.0 . . ?
C31 C32 C33 117.76(12) . . ?
C31 C32 C25 131.43(12) . . ?
C33 C32 C25 110.27(12) . . ?
C28 C33 C32 122.03(13) . . ?
C28 C33 C27 128.64(13) . . ?
C32 C33 C27 109.25(11) . . ?
C26 C34 H34 109.5 . . ?
C26 C34 H35 109.5 . . ?
H34 C34 H35 109.5 . . ?
C26 C34 H36 109.5 . . ?
H34 C34 H36 109.5 . . ?
H35 C34 H36 109.5 . . ?
C26 C35 H37 109.5 . . ?
C26 C35 H38 109.5 . . ?
H37 C35 H38 109.5 . . ?
C26 C35 H39 109.5 . . ?
H37 C35 H39 109.5 . . ?
H38 C35 H39 109.5 . . ?
C29 C36 H40 109.5 . . ?
C29 C36 H41 109.5 . . ?
H40 C36 H41 109.5 . . ?
C29 C36 H42 109.5 . . ?
H40 C36 H42 109.5 . . ?
H41 C36 H42 109.5 . . ?
C25 C37 C44 127.48(13) . . ?
C25 C37 C38 128.17(12) . . ?
C44 C37 C38 104.26(11) . . ?
C46 C38 C47 110.02(12) . . ?
C46 C38 C37 117.92(12) . . ?
C47 C38 C37 110.55(12) . . ?
C46 C38 C39 108.49(12) . . ?
C47 C38 C39 107.50(11) . . ?
C37 C38 C39 101.59(11) . . ?
C45 C39 C38 103.69(11) . . ?
C45 C39 H43 111.0 . . ?
C38 C39 H43 111.0 . . ?
C45 C39 H44 111.0 . . ?
C38 C39 H44 111.0 . . ?
H43 C39 H44 109.0 . . ?
C45 C40 C41 120.16(13) . . ?
C45 C40 H45 119.9 . . ?
C41 C40 H45 119.9 . . ?
C40 C41 C42 118.55(13) . . ?
C40 C41 C48 120.90(13) . . ?
C42 C41 C48 120.48(14) . . ?
C43 C42 C41 121.65(14) . . ?
C43 C42 H46 119.2 . . ?
C41 C42 H46 119.2 . . ?
C42 C43 C44 119.67(13) . . ?
C42 C43 H47 120.2 . . ?
C44 C43 H47 120.2 . . ?
C43 C44 C45 118.53(12) . . ?
C43 C44 C37 130.94(12) . . ?
C45 C44 C37 110.04(12) . . ?
C40 C45 C44 121.33(13) . . ?
C40 C45 C39 129.09(13) . . ?
C44 C45 C39 109.53(12) . . ?
C38 C46 H48 109.5 . . ?
C38 C46 H49 109.5 . . ?
H48 C46 H49 109.5 . . ?
C38 C46 H50 109.5 . . ?
H48 C46 H50 109.5 . . ?
H49 C46 H50 109.5 . . ?
C38 C47 H51 109.5 . . ?
C38 C47 H52 109.5 . . ?
H51 C47 H52 109.5 . . ?
C38 C47 H53 109.5 . . ?
H51 C47 H53 109.5 . . ?
H52 C47 H53 109.5 . . ?
C41 C48 H54 109.5 . . ?
C41 C48 H55 109.5 . . ?
H54 C48 H55 109.5 . . ?
C41 C48 H56 109.5 . . ?
H54 C48 H56 109.5 . . ?
H55 C48 H56 109.5 . . ?

loop_
_geom_bond_atom_site_label_1
_geom_bond_atom_site_label_2
_geom_bond_distance
_geom_bond_site_symmetry_2
_geom_bond_publ_flag
C1 C13 1.3565(19) . ?
C1 C8 1.4824(18) . ?
C1 C2 1.5493(19) . ?
C2 C10 1.5272(19) . ?
C2 C11 1.5350(19) . ?
C2 C3 1.5576(19) . ?
C3 C9 1.502(2) . ?
C3 H1 0.9900 . ?
C3 H2 0.9900 . ?
C4 C9 1.3832(19) . ?
C4 C5 1.395(2) . ?
C4 H3 0.9500 . ?
C5 C6 1.395(2) . ?
C5 C12 1.524(2) . ?
C6 C7 1.3874(19) . ?
C6 H4 0.9500 . ?
C7 C8 1.3973(19) . ?
C7 H5 0.9500 . ?
C8 C9 1.3973(18) . ?
C10 H6 0.9800 . ?
C10 H7 0.9800 . ?
C10 H8 0.9800 . ?
C11 H9 0.9800 . ?
C11 H10 0.9800 . ?
C11 H11 0.9800 . ?
C12 H12 0.9800 . ?
C12 H13 0.9800 . ?
C12 H14 0.9800 . ?
C13 C20 1.4862(19) . ?
C13 C14 1.5507(19) . ?
C14 C22 1.524(2) . ?
C14 C23 1.5401(19) . ?
C14 C15 1.5595(19) . ?
C15 C21 1.497(2) . ?
C15 H15 0.9900 . ?
C15 H16 0.9900 . ?
C16 C21 1.387(2) . ?
C16 C17 1.394(2) . ?
C16 H17 0.9500 . ?
C17 C18 1.396(2) . ?
C17 C24 1.538(2) . ?
C18 C19 1.390(2) . ?
C18 H18 0.9500 . ?
C19 C20 1.394(2) . ?
C19 H19 0.9500 . ?
C20 C21 1.3995(19) . ?
C22 H20 0.9800 . ?
C22 H21 0.9800 . ?
C22 H22 0.9800 . ?
C23 H23 0.9800 . ?
C23 H24 0.9800 . ?
C23 H25 0.9800 . ?
C24 H26 0.9800 . ?
C24 H27 0.9800 . ?
C24 H28 0.9800 . ?
C25 C37 1.3595(18) . ?
C25 C32 1.4847(18) . ?
C25 C26 1.5532(19) . ?
C26 C35 1.5266(19) . ?
C26 C34 1.540(2) . ?
C26 C27 1.5553(18) . ?
C27 C33 1.5009(19) . ?
C27 H29 0.9900 . ?
C27 H30 0.9900 . ?
C28 C33 1.3796(19) . ?
C28 C29 1.397(2) . ?
C28 H31 0.9500 . ?
C29 C30 1.393(2) . ?
C29 C36 1.537(2) . ?
C30 C31 1.3872(19) . ?
C30 H32 0.9500 . ?
C31 C32 1.3965(19) . ?
C31 H33 0.9500 . ?
C32 C33 1.4010(19) . ?
C34 H34 0.9800 . ?
C34 H35 0.9800 . ?
C34 H36 0.9800 . ?
C35 H37 0.9800 . ?
C35 H38 0.9800 . ?
C35 H39 0.9800 . ?
C36 H40 0.9800 . ?
C36 H41 0.9800 . ?
C36 H42 0.9800 . ?
C37 C44 1.4826(18) . ?
C37 C38 1.5535(19) . ?
C38 C46 1.525(2) . ?
C38 C47 1.5329(19) . ?
C38 C39 1.5577(19) . ?
C39 C45 1.496(2) . ?
C39 H43 0.9900 . ?
C39 H44 0.9900 . ?
C40 C45 1.3848(19) . ?
C40 C41 1.389(2) . ?
C40 H45 0.9500 . ?
C41 C42 1.400(2) . ?
C41 C48 1.5304(19) . ?
C42 C43 1.3866(19) . ?
C42 H46 0.9500 . ?
C43 C44 1.397(2) . ?
C43 H47 0.9500 . ?
C44 C45 1.4027(19) . ?
C46 H48 0.9800 . ?
C46 H49 0.9800 . ?
C46 H50 0.9800 . ?
C47 H51 0.9800 . ?
C47 H52 0.9800 . ?
C47 H53 0.9800 . ?
C48 H54 0.9800 . ?
C48 H55 0.9800 . ?
C48 H56 0.9800 . ?

loop_
_geom_torsion_atom_site_label_1
_geom_torsion_atom_site_label_2
_geom_torsion_atom_site_label_3
_geom_torsion_atom_site_label_4
_geom_torsion
_geom_torsion_site_symmetry_1
_geom_torsion_site_symmetry_2
_geom_torsion_site_symmetry_3
_geom_torsion_site_symmetry_4
_geom_torsion_publ_flag
C13 C1 C2 C10 25.6(2) . . . . ?
C8 C1 C2 C10 -150.40(12) . . . . ?
C13 C1 C2 C11 -102.43(16) . . . . ?
C8 C1 C2 C11 81.57(13) . . . . ?
C13 C1 C2 C3 143.71(14) . . . . ?
C8 C1 C2 C3 -32.29(12) . . . . ?
C10 C2 C3 C9 157.18(12) . . . . ?
C11 C2 C3 C9 -83.04(13) . . . . ?
C1 C2 C3 C9 32.62(13) . . . . ?
C9 C4 C5 C6 1.8(2) . . . . ?
C9 C4 C5 C12 -179.62(13) . . . . ?
C4 C5 C6 C7 -1.8(2) . . . . ?
C12 C5 C6 C7 179.65(13) . . . . ?
C5 C6 C7 C8 -0.9(2) . . . . ?
C6 C7 C8 C9 3.6(2) . . . . ?
C6 C7 C8 C1 175.48(13) . . . . ?
C13 C1 C8 C9 -155.44(14) . . . . ?
C2 C1 C8 C9 20.57(14) . . . . ?
C13 C1 C8 C7 32.1(2) . . . . ?
C2 C1 C8 C7 -151.88(15) . . . . ?
C5 C4 C9 C8 0.8(2) . . . . ?
C5 C4 C9 C3 -176.72(14) . . . . ?
C7 C8 C9 C4 -3.6(2) . . . . ?
C1 C8 C9 C4 -177.08(12) . . . . ?
C7 C8 C9 C3 174.45(13) . . . . ?
C1 C8 C9 C3 0.92(16) . . . . ?
C2 C3 C9 C4 155.97(14) . . . . ?
C2 C3 C9 C8 -21.85(15) . . . . ?
C8 C1 C13 C20 -168.79(13) . . . . ?
C2 C1 C13 C20 16.1(2) . . . . ?
C8 C1 C13 C14 16.8(2) . . . . ?
C2 C1 C13 C14 -158.33(13) . . . . ?
C1 C13 C14 C22 27.6(2) . . . . ?
C20 C13 C14 C22 -147.85(12) . . . . ?
C1 C13 C14 C23 -100.92(16) . . . . ?
C20 C13 C14 C23 83.64(13) . . . . ?
C1 C13 C14 C15 145.37(14) . . . . ?
C20 C13 C14 C15 -30.06(13) . . . . ?
C22 C14 C15 C21 154.34(12) . . . . ?
C23 C14 C15 C21 -85.45(13) . . . . ?
C13 C14 C15 C21 30.16(13) . . . . ?
C21 C16 C17 C18 1.0(2) . . . . ?
C21 C16 C17 C24 178.01(13) . . . . ?
C16 C17 C18 C19 -1.3(2) . . . . ?
C24 C17 C18 C19 -178.28(13) . . . . ?
C17 C18 C19 C20 -1.4(2) . . . . ?
C18 C19 C20 C21 4.2(2) . . . . ?
C18 C19 C20 C13 174.73(13) . . . . ?
C1 C13 C20 C19 32.8(2) . . . . ?
C14 C13 C20 C19 -151.71(14) . . . . ?
C1 C13 C20 C21 -156.05(13) . . . . ?
C14 C13 C20 C21 19.42(14) . . . . ?
C17 C16 C21 C20 1.9(2) . . . . ?
C17 C16 C21 C15 -174.97(14) . . . . ?
C19 C20 C21 C16 -4.5(2) . . . . ?
C13 C20 C21 C16 -176.92(12) . . . . ?
C19 C20 C21 C15 172.88(12) . . . . ?
C13 C20 C21 C15 0.48(15) . . . . ?
C14 C15 C21 C16 157.15(14) . . . . ?
C14 C15 C21 C20 -20.00(15) . . . . ?
C37 C25 C26 C35 29.8(2) . . . . ?
C32 C25 C26 C35 -146.72(12) . . . . ?
C37 C25 C26 C34 -99.28(16) . . . . ?
C32 C25 C26 C34 84.18(13) . . . . ?
C37 C25 C26 C27 147.42(14) . . . . ?
C32 C25 C26 C27 -29.12(13) . . . . ?
C35 C26 C27 C33 153.92(12) . . . . ?
C34 C26 C27 C33 -86.09(13) . . . . ?
C25 C26 C27 C33 30.19(14) . . . . ?
C33 C28 C29 C30 0.6(2) . . . . ?
C33 C28 C29 C36 178.27(13) . . . . ?
C28 C29 C30 C31 -0.5(2) . . . . ?
C36 C29 C30 C31 -178.09(13) . . . . ?
C29 C30 C31 C32 -1.3(2) . . . . ?
C30 C31 C32 C33 2.7(2) . . . . ?
C30 C31 C32 C25 173.29(14) . . . . ?
C37 C25 C32 C31 30.1(2) . . . . ?
C26 C25 C32 C31 -153.36(15) . . . . ?
C37 C25 C32 C33 -158.77(14) . . . . ?
C26 C25 C32 C33 17.73(15) . . . . ?
C29 C28 C33 C32 0.9(2) . . . . ?
C29 C28 C33 C27 -175.68(15) . . . . ?
C31 C32 C33 C28 -2.6(2) . . . . ?
C25 C32 C33 C28 -175.06(12) . . . . ?
C31 C32 C33 C27 174.58(12) . . . . ?
C25 C32 C33 C27 2.12(16) . . . . ?
C26 C27 C33 C28 155.93(14) . . . . ?
C26 C27 C33 C32 -21.01(16) . . . . ?
C32 C25 C37 C44 -167.19(13) . . . . ?
C26 C25 C37 C44 17.1(2) . . . . ?
C32 C25 C37 C38 17.0(2) . . . . ?
C26 C25 C37 C38 -158.74(13) . . . . ?
C25 C37 C38 C46 27.4(2) . . . . ?
C44 C37 C38 C46 -149.19(12) . . . . ?
C25 C37 C38 C47 -100.39(16) . . . . ?
C44 C37 C38 C47 83.05(13) . . . . ?
C25 C37 C38 C39 145.74(14) . . . . ?
C44 C37 C38 C39 -30.82(13) . . . . ?
C46 C38 C39 C45 156.18(12) . . . . ?
C47 C38 C39 C45 -84.88(13) . . . . ?
C37 C38 C39 C45 31.25(13) . . . . ?
C45 C40 C41 C42 0.9(2) . . . . ?
C45 C40 C41 C48 177.90(13) . . . . ?
C40 C41 C42 C43 -1.3(2) . . . . ?
C48 C41 C42 C43 -178.34(13) . . . . ?
C41 C42 C43 C44 -0.8(2) . . . . ?
C42 C43 C44 C45 3.3(2) . . . . ?
C42 C43 C44 C37 174.41(13) . . . . ?
C25 C37 C44 C43 31.2(2) . . . . ?
C38 C37 C44 C43 -152.19(14) . . . . ?
C25 C37 C44 C45 -157.08(14) . . . . ?
C38 C37 C44 C45 19.51(14) . . . . ?
C41 C40 C45 C44 1.7(2) . . . . ?
C41 C40 C45 C39 -175.49(14) . . . . ?
C43 C44 C45 C40 -3.8(2) . . . . ?
C37 C44 C45 C40 -176.63(12) . . . . ?
C43 C44 C45 C39 173.90(12) . . . . ?
C37 C44 C45 C39 1.03(15) . . . . ?
C38 C39 C45 C40 156.40(14) . . . . ?
C38 C39 C45 C44 -21.01(14) . . . . ?
